data_2107502
loop_
_publ_author_name
'Davarc\?i, Derya'
'G\"ur, R\"u\,st\"u'
'Be\,sli, Serap'
'\,Senkuytu, Elif'
'Zorlu, Yunus'

_publ_section_title
;
 Silver(I) coordination polymers assembled from flexible
 cyclotriphosphazene ligand: structures, topologies and investigation of
 the counteranion effects
;
_journal_issue 3
_journal_name_full 'Acta Crystallographica Section B'
_journal_page_first 344
_journal_page_last 356
_journal_paper_doi 10.1107/S2052520616002663
_journal_volume 72
_journal_year 2016
_chemical_formula_moiety 'C30 H26 Ag2 N10 O10 P3, N O3'
_chemical_formula_sum 'C30 H26 Ag2 N11 O13 P3'
_chemical_formula_weight 1057.27
_chemical_name_common 'silver complex'
_space_group_crystal_system monoclinic
_space_group_IT_number 4
_space_group_name_Hall 'P 2yb'
_space_group_name_H-M_alt 'P 1 21 1'
_symmetry_space_group_name_Hall 'P 2yb'
_symmetry_space_group_name_H-M 'P 1 21 1'
_atom_sites_solution_hydrogens geom
_atom_sites_solution_primary direct
_atom_sites_solution_secondary difmap
_cell_angle_alpha 90
_cell_angle_beta 101.6100(10)
_cell_angle_gamma 90
_cell_formula_units_Z 2
_cell_length_a 8.2988(2)
_cell_length_b 23.5144(7)
_cell_length_c 9.6730(3)
_cell_measurement_reflns_used 117
_cell_measurement_temperature 150.(2)
_cell_measurement_theta_max 21.3874
_cell_measurement_theta_min 3.7211
_cell_volume 1848.98(9)
_computing_cell_refinement 'APEX2 (Bruker AXS)'
_computing_data_collection 'APEX2 (Bruker AXS)'
_computing_data_reduction 'SAINT V8.27B (Bruker AXS)'
_computing_molecular_graphics 'MERCURY (Macrae et al., 2006)'
_computing_publication_material 'PLATON V1.16 (Spek, 2009), SHELXTL V6.14 (Bruker AXS)'
_computing_structure_refinement 'SHELXTL V6.14 (Bruker AXS)'
_computing_structure_solution 'SHELXTL V6.14 (Bruker AXS)'
_diffrn_ambient_temperature 150.(2)
_diffrn_detector_area_resol_mean 8.3333
_diffrn_measured_fraction_theta_full 1.000
_diffrn_measured_fraction_theta_max 1.000
_diffrn_measurement_device_type 'Bruker APEX II QUAZAR three-circle diffractometer'
_diffrn_measurement_method '\f and \w scans'
_diffrn_radiation_monochromator 'multilayer QUAZAR mirrors'
_diffrn_radiation_type MoK\a
_diffrn_radiation_wavelength 0.71073
_diffrn_reflns_av_R_equivalents 0.0476
_diffrn_reflns_av_sigmaI/netI 0.0429
_diffrn_reflns_limit_h_max 9
_diffrn_reflns_limit_h_min -9
_diffrn_reflns_limit_k_max 27
_diffrn_reflns_limit_k_min -27
_diffrn_reflns_limit_l_max 11
_diffrn_reflns_limit_l_min -11
_diffrn_reflns_number 24307
_diffrn_reflns_theta_full 25.00
_diffrn_reflns_theta_max 25.00
_diffrn_reflns_theta_min 1.73
_exptl_absorpt_coefficient_mu 1.271
_exptl_absorpt_correction_T_max 0.94
_exptl_absorpt_correction_T_min 0.76
_exptl_absorpt_correction_type multi-scan
_exptl_absorpt_process_details 'SADABS (Bruker AXS)'
_exptl_crystal_colour 'clear colourless'
_exptl_crystal_density_diffrn 1.899
_exptl_crystal_density_method 'not measured'
_exptl_crystal_description block
_exptl_crystal_F_000 1052
_exptl_crystal_size_max 0.140
_exptl_crystal_size_mid 0.110
_exptl_crystal_size_min 0.050
_refine_diff_density_max 0.446
_refine_diff_density_min -0.606
_refine_ls_abs_structure_details 'Flack H D (1983), Acta Cryst. A39, 876-881'
_refine_ls_abs_structure_Flack 0.235(17)
_refine_ls_extinction_method none
_refine_ls_goodness_of_fit_ref 1.032
_refine_ls_hydrogen_treatment mixed
_refine_ls_matrix_type full
_refine_ls_number_parameters 539
_refine_ls_number_reflns 6511
_refine_ls_number_restraints 4
_refine_ls_restrained_S_all 1.032
_refine_ls_R_factor_all 0.0298
_refine_ls_R_factor_gt 0.0276
_refine_ls_shift/su_max 0.001
_refine_ls_shift/su_mean 0.000
_refine_ls_structure_factor_coef Fsqd
_refine_ls_weighting_details 'calc w=1/[\s^2^(Fo^2^)+(0.0298P)^2^+0.7573P] where P=(Fo^2^+2Fc^2^)/3'
_refine_ls_weighting_scheme calc
_refine_ls_wR_factor_gt 0.0644
_refine_ls_wR_factor_ref 0.0656
_reflns_number_gt 6244
_reflns_number_total 6511
_reflns_threshold_expression >2sigma(I)
_cod_data_source_file xk5028sup1.cif
_cod_data_source_block CCDC1422431
_cod_depositor_comments 'Adding full bibliography for 2107497--2107503.cif.'
_cod_database_code 2107502
_cod_database_fobs_code 2107502

loop_
_space_group_symop_operation_xyz
'x, y, z'
'-x, y+1/2, -z'

loop_
_atom_site_type_symbol
_atom_site_label
_atom_site_fract_x
_atom_site_fract_y
_atom_site_fract_z
_atom_site_U_iso_or_equiv
_atom_site_adp_type
_atom_site_calc_flag
_atom_site_refinement_flags
_atom_site_occupancy
Ag Ag1 0.34021(4) 0.32038(13) 0.22564(3) 0.03003(8) Uani d . 1
Ag Ag2 0.20589(4) 0.106008(12) 0.56158(3) 0.03209(9) Uani d . 1
C C1 0.8395(5) 0.14828(16) 0.5282(4) 0.0260(8) Uani d . 1
H H1 0.874 0.169 0.4549 0.031 Uiso calc R 1
C C2 0.6993(4) 0.16493(15) 0.5723(4) 0.0212(8) Uani d . 1
C C3 0.6440(5) 0.13567(17) 0.6774(4) 0.0296(9) Uani d . 1
H H3 0.5481 0.1472 0.7095 0.036 Uiso calc R 1
C C4 0.7348(5) 0.08867(17) 0.7340(5) 0.0329(10) Uani d . 1
H H4 0.7001 0.0664 0.8045 0.039 Uiso calc R 1
C C5 0.8753(5) 0.07465(17) 0.6873(5) 0.0318(10) Uani d . 1
H H5 0.9379 0.0429 0.7287 0.038 Uiso calc R 1
C C6 1.0081(5) 0.30656(15) 0.3242(4) 0.0219(8) Uani d . 1
H H6 1.0422 0.2679 0.3288 0.026 Uiso calc R 1
C C7 0.8609(4) 0.32025(17) 0.3602(3) 0.0208(7) Uani d . 1
C C8 0.8080(5) 0.37596(17) 0.3530(5) 0.0298(9) Uani d . 1
H H8 0.7052 0.3861 0.375 0.036 Uiso calc R 1
C C9 0.9093(6) 0.41643(17) 0.3128(5) 0.0360(11) Uani d . 1
H H9 0.8781 0.4554 0.3083 0.043 Uiso calc R 1
C C10 1.0571(5) 0.39999(18) 0.2789(5) 0.0308(9) Uani d . 1
H H10 1.1264 0.4283 0.2519 0.037 Uiso calc R 1
C C11 0.2579(5) 0.24308(16) 0.6142(4) 0.0234(8) Uani d . 1
H H11 0.2801 0.2425 0.5216 0.028 Uiso calc R 1
C C12 0.2596(4) 0.29461(15) 0.6851(4) 0.0191(8) Uani d . 1
C C13 0.2254(5) 0.29713(16) 0.8171(4) 0.0211(8) Uani d . 1
H H13 0.2264 0.3323 0.8654 0.025 Uiso calc R 1
C C14 0.1896(5) 0.24711(16) 0.8781(4) 0.0255(9) Uani d . 1
H H14 0.1634 0.2473 0.9693 0.031 Uiso calc R 1
C C15 0.1920(5) 0.19650(16) 0.8053(4) 0.0254(9) Uani d . 1
H H15 0.1691 0.1621 0.8493 0.03 Uiso calc R 1
C C16 0.5352(5) 0.22074(18) 1.1195(4) 0.0313(9) Uani d . 1
H H16 0.4677 0.1983 1.1667 0.038 Uiso calc R 1
C C17 0.6521(6) 0.19373(18) 1.0602(5) 0.0395(11) Uani d . 1
H H17 0.6645 0.1536 1.067 0.047 Uiso calc R 1
C C18 0.7520(5) 0.22594(18) 0.9902(4) 0.0324(10) Uani d . 1
H H18 0.8345 0.2089 0.9487 0.039 Uiso calc R 1
C C19 0.7251(5) 0.28326(16) 0.9842(4) 0.0237(8) Uani d . 1
C C20 0.6066(4) 0.30817(16) 1.0451(4) 0.0223(8) Uani d . 1
H H20 0.5914 0.3482 1.0384 0.027 Uiso calc R 1
C C21 0.5741(5) 0.50349(15) 0.4992(4) 0.0215(8) Uani d . 1
H H21 0.5967 0.4899 0.4125 0.026 Uiso calc R 1
C C22 0.4856(4) 0.46965(15) 0.5738(4) 0.0196(8) Uani d . 1
C C23 0.4513(5) 0.48748(16) 0.7003(4) 0.0271(9) Uani d . 1
H H23 0.3912 0.4644 0.7528 0.033 Uiso calc R 1
C C24 0.5089(6) 0.54079(17) 0.7472(4) 0.0322(9) Uani d . 1
H H24 0.4895 0.555 0.8343 0.039 Uiso calc R 1
C C25 0.5934(6) 0.57296(17) 0.6684(4) 0.0313(9) Uani d . 1
H H25 0.6288 0.6098 0.7015 0.038 Uiso calc R 1
C C26 0.8861(6) 0.45095(18) 0.9289(5) 0.0349(10) Uani d . 1
H H26 0.8298 0.4243 0.9757 0.042 Uiso calc R 1
C C27 0.9342(5) 0.43539(17) 0.8057(4) 0.0263(9) Uani d . 1
C C28 1.0104(6) 0.47383(19) 0.7347(5) 0.0363(10) Uani d . 1
H H28 1.0418 0.4637 0.6488 0.044 Uiso calc R 1
C C29 1.0405(6) 0.52687(19) 0.7897(5) 0.0426(11) Uani d . 1
H H29 1.0931 0.5545 0.7423 0.051 Uiso calc R 1
C C30 0.9940(6) 0.54017(18) 0.9147(5) 0.0385(11) Uani d . 1
H H30 1.0176 0.5771 0.9532 0.046 Uiso calc R 1
N N1 0.5155(4) 0.31435(13) 0.4813(3) 0.0195(6) Uani d . 1
N N2 0.7964(4) 0.28475(13) 0.6634(3) 0.0230(7) Uani d . 1
N N3 0.5967(4) 0.36499(13) 0.7365(3) 0.0220(7) Uani d . 1
N N4 0.5122(4) 0.27717(14) 1.1138(3) 0.0254(7) Uani d . 1
N N5 0.9176(5) 0.50343(16) 0.9838(4) 0.0419(10) Uani d . 1
N N6 0.6289(4) 0.55502(13) 0.5461(4) 0.0257(7) Uani d . 1
N N7 1.1052(4) 0.34590(14) 0.2828(3) 0.0251(7) Uani d . 1
N N8 0.9285(4) 0.10381(15) 0.5854(4) 0.0294(7) Uani d . 1
N N9 0.1256(5) 0.17570(14) 0.2225(4) 0.0306(8) Uani d . 1
N N10 0.3957(4) 0.44769(14) 0.0805(4) 0.0290(8) Uani d . 1
N N11 0.2252(4) 0.19384(13) 0.6752(3) 0.0239(7) Uani d . 1
O O1 0.6065(3) 0.21109(11) 0.5083(3) 0.0240(6) Uani d . 1
O O2 0.7685(3) 0.27422(10) 0.3927(3) 0.0210(5) Uani d . 1
O O3 0.2909(3) 0.34550(10) 0.6181(3) 0.0211(5) Uani d . 1
O O4 0.4330(3) 0.41726(10) 0.5130(3) 0.0235(6) Uani d . 1
O O5 0.9131(3) 0.38058(11) 0.7490(3) 0.0264(6) Uani d . 1
O O6 0.8277(3) 0.31915(12) 0.9221(2) 0.0229(5) Uani d . 1
O O7 0.1232(6) 0.16508(15) 0.0984(3) 0.0582(11) Uani d . 1
O O8 0.0152(5) 0.16013(16) 0.2802(5) 0.0700(13) Uani d . 1
O O9 0.2464(4) 0.20221(14) 0.2933(4) 0.0471(9) Uani d . 1
O O10 0.4545(5) 0.42822(15) 0.1996(3) 0.0552(10) Uani d . 1
O O11 0.4210(4) 0.49775(13) 0.0515(3) 0.0371(7) Uani d . 1
O O12 0.3117(5) 0.41592(15) -0.0061(4) 0.0629(12) Uani d . 1
O O13 0.2745(4) 0.04496(14) 0.8083(3) 0.0409(8) Uani d D 1
P P1 0.67216(12) 0.27431(4) 0.51900(10) 0.01870(19) Uani d . 1
P P2 0.77315(12) 0.33639(4) 0.76099(10) 0.0203(2) Uani d . 1
P P3 0.46961(11) 0.35810(4) 0.59232(10) 0.0184(2) Uani d . 1
H H1W 0.371(3) 0.0310(17) 0.834(4) 0.028 Uiso d D 1
H H2W 0.219(4) 0.0309(17) 0.864(4) 0.028 Uiso d D 1

loop_
_atom_site_aniso_label
_atom_site_aniso_U_11
_atom_site_aniso_U_22
_atom_site_aniso_U_33
_atom_site_aniso_U_12
_atom_site_aniso_U_13
_atom_site_aniso_U_23
Ag1 0.02455(15) 0.03687(17) 0.03186(16) 0.00170(14) 0.01327(12) -0.00140(14)
Ag2 0.03070(17) 0.02298(15) 0.04540(19) 0.00665(13) 0.01440(14) -0.00558(14)
C1 0.024(2) 0.0240(19) 0.031(2) -0.0015(16) 0.0100(17) 0.0019(16)
C2 0.0184(19) 0.0173(18) 0.028(2) -0.0022(15) 0.0043(16) -0.0019(15)
C3 0.024(2) 0.028(2) 0.038(2) -0.0010(17) 0.0100(18) 0.0031(18)
C4 0.026(2) 0.030(2) 0.045(3) -0.0032(17) 0.011(2) 0.0109(18)
C5 0.031(2) 0.022(2) 0.041(2) 0.0006(17) 0.0017(19) 0.0069(18)
C6 0.0207(19) 0.022(2) 0.0233(19) 0.0018(15) 0.0059(15) -0.0006(14)
C7 0.0245(18) 0.0203(17) 0.0175(16) -0.0016(17) 0.0039(14) -0.0003(16)
C8 0.027(2) 0.028(2) 0.038(2) 0.0061(17) 0.0163(19) 0.0036(17)
C9 0.043(3) 0.019(2) 0.051(3) 0.0053(19) 0.022(2) 0.0086(19)
C10 0.032(2) 0.025(2) 0.038(2) -0.0020(18) 0.0132(19) 0.0069(18)
C11 0.0196(19) 0.026(2) 0.0257(19) -0.0002(16) 0.0074(16) 0.0004(16)
C12 0.0131(17) 0.0176(17) 0.027(2) -0.0023(14) 0.0053(15) 0.0041(15)
C13 0.0198(19) 0.0186(18) 0.025(2) -0.0007(15) 0.0042(16) -0.0062(15)
C14 0.027(2) 0.029(2) 0.0213(19) -0.0028(17) 0.0087(17) 0.0004(16)
C15 0.028(2) 0.019(2) 0.030(2) -0.0007(16) 0.0086(17) 0.0050(16)
C16 0.033(2) 0.032(2) 0.030(2) -0.0010(19) 0.0102(19) 0.0056(18)
C17 0.048(3) 0.023(2) 0.051(3) 0.006(2) 0.017(2) 0.0070(19)
C18 0.032(2) 0.032(2) 0.034(2) 0.0088(18) 0.0107(19) -0.0002(18)
C19 0.021(2) 0.029(2) 0.0202(19) -0.0018(16) 0.0023(16) 0.0032(15)
C20 0.0220(19) 0.023(2) 0.0218(18) 0.0003(15) 0.0040(15) 0.0028(14)
C21 0.024(2) 0.0164(18) 0.025(2) 0.0011(15) 0.0064(16) -0.0003(15)
C22 0.0186(18) 0.0113(16) 0.029(2) -0.0002(14) 0.0048(16) 0.0015(15)
C23 0.030(2) 0.0207(19) 0.035(2) 0.0032(17) 0.0155(19) 0.0071(16)
C24 0.044(3) 0.021(2) 0.035(2) 0.0025(18) 0.016(2) -0.0032(17)
C25 0.041(2) 0.017(2) 0.038(2) -0.0040(17) 0.012(2) -0.0061(17)
C26 0.043(3) 0.028(2) 0.036(2) -0.0067(19) 0.012(2) -0.0048(18)
C27 0.024(2) 0.0217(19) 0.031(2) -0.0011(17) 0.0021(18) -0.0014(17)
C28 0.035(2) 0.035(2) 0.039(2) -0.004(2) 0.009(2) 0.006(2)
C29 0.047(3) 0.024(2) 0.055(3) -0.008(2) 0.007(2) 0.006(2)
C30 0.038(3) 0.019(2) 0.055(3) -0.0037(19) 0.002(2) -0.0049(19)
N1 0.0197(15) 0.0182(15) 0.0209(14) -0.0004(13) 0.0050(12) -0.0012(13)
N2 0.0182(16) 0.0228(17) 0.0280(17) -0.0007(13) 0.0048(14) 0.0005(13)
N3 0.0245(17) 0.0201(16) 0.0230(16) 0.0009(13) 0.0086(14) -0.0015(13)
N4 0.0256(17) 0.0278(17) 0.0222(16) 0.0015(14) 0.0034(14) -0.0011(14)
N5 0.047(2) 0.028(2) 0.051(2) -0.0027(17) 0.011(2) -0.0128(18)
N6 0.0262(17) 0.0170(16) 0.0346(18) -0.0025(13) 0.0080(15) 0.0028(13)
N7 0.0240(17) 0.0258(17) 0.0268(17) 0.0028(14) 0.0087(14) 0.0005(14)
N8 0.0253(17) 0.0215(16) 0.0436(19) 0.0003(16) 0.0120(15) 0.0035(17)
N9 0.044(2) 0.0169(17) 0.034(2) 0.0020(16) 0.0138(18) 0.0026(14)
N10 0.0277(19) 0.0273(19) 0.033(2) -0.0001(15) 0.0085(16) -0.0058(15)
N11 0.0245(17) 0.0188(16) 0.0303(18) -0.0018(13) 0.0095(14) 0.0011(13)
O1 0.0212(14) 0.0197(13) 0.0315(14) -0.0014(11) 0.0061(11) 0.0013(11)
O2 0.0221(14) 0.0196(13) 0.0242(14) -0.0027(10) 0.0115(11) -0.0031(10)
O3 0.0200(13) 0.0163(12) 0.0285(14) 0.0022(10) 0.0088(11) 0.0020(10)
O4 0.0296(15) 0.0146(13) 0.0264(14) -0.0044(11) 0.0061(12) 0.0021(10)
O5 0.0251(14) 0.0225(14) 0.0336(15) -0.0050(11) 0.0108(12) -0.0043(11)
O6 0.0212(12) 0.0275(13) 0.0215(12) -0.0013(12) 0.0077(10) -0.0016(12)
O7 0.108(3) 0.043(2) 0.0275(17) -0.023(2) 0.0219(19) 0.0015(15)
O8 0.081(3) 0.049(2) 0.101(3) -0.021(2) 0.068(3) -0.024(2)
O9 0.043(2) 0.0420(19) 0.056(2) 0.0066(16) 0.0089(17) -0.0162(16)
O10 0.081(3) 0.046(2) 0.0311(18) -0.017(2) -0.0055(18) 0.0069(15)
O11 0.0419(18) 0.0283(16) 0.0423(18) -0.0021(14) 0.0117(15) 0.0046(14)
O12 0.074(3) 0.039(2) 0.060(2) -0.0054(19) -0.024(2) -0.0110(18)
O13 0.0394(18) 0.0401(19) 0.0442(19) 0.0084(15) 0.0106(15) 0.0143(15)
P1 0.0184(5) 0.0165(4) 0.0225(5) 0.0003(4) 0.0073(4) -0.0002(4)
P2 0.0189(4) 0.0208(5) 0.0219(5) -0.0010(4) 0.0059(4) -0.0007(4)
P3 0.0190(5) 0.0147(4) 0.0227(5) -0.0010(4) 0.0075(4) 0.0011(4)

loop_
_atom_type_symbol
_atom_type_description
_atom_type_scat_dispersion_real
_atom_type_scat_dispersion_imag
_atom_type_scat_source
C C 0.0033 0.0016 'International Tables Vol C Tables 4.2.6.8 and 6.1.1.4'
H H 0.0000 0.0000 'International Tables Vol C Tables 4.2.6.8 and 6.1.1.4'
Ag Ag -0.8971 1.1015 'International Tables Vol C Tables 4.2.6.8 and 6.1.1.4'
N N 0.0061 0.0033 'International Tables Vol C Tables 4.2.6.8 and 6.1.1.4'
O O 0.0106 0.0060 'International Tables Vol C Tables 4.2.6.8 and 6.1.1.4'
P P 0.1023 0.0942 'International Tables Vol C Tables 4.2.6.8 and 6.1.1.4'

loop_
_geom_angle_atom_site_label_1
_geom_angle_atom_site_label_2
_geom_angle_atom_site_label_3
_geom_angle_site_symmetry_1
_geom_angle_site_symmetry_3
_geom_angle
N4 Ag1 N7 1_554 1_455 159.55(12)
N4 Ag1 N1 1_554 . 98.49(10)
N7 Ag1 N1 1_455 . 97.42(11)
N6 Ag2 N11 2_646 . 134.93(12)
N6 Ag2 N8 2_646 1_455 137.48(12)
N11 Ag2 N8 . 1_455 87.09(12)
N8 C1 C2 . . 121.8(4)
N8 C1 H1 . . 119.1
C2 C1 H1 . . 119.1
C1 C2 C3 . . 121.0(4)
C1 C2 O1 . . 120.5(3)
C3 C2 O1 . . 118.5(3)
C2 C3 C4 . . 116.9(4)
C2 C3 H3 . . 121.5
C4 C3 H3 . . 121.5
C5 C4 C3 . . 119.5(4)
C5 C4 H4 . . 120.3
C3 C4 H4 . . 120.3
N8 C5 C4 . . 122.9(4)
N8 C5 H5 . . 118.5
C4 C5 H5 . . 118.5
N7 C6 C7 . . 122.2(3)
N7 C6 H6 . . 118.9
C7 C6 H6 . . 118.9
C6 C7 C8 . . 120.0(4)
C6 C7 O2 . . 115.6(3)
C8 C7 O2 . . 124.3(3)
C9 C8 C7 . . 117.7(4)
C9 C8 H8 . . 121.2
C7 C8 H8 . . 121.2
C8 C9 C10 . . 119.6(4)
C8 C9 H9 . . 120.2
C10 C9 H9 . . 120.2
N7 C10 C9 . . 122.3(4)
N7 C10 H10 . . 118.9
C9 C10 H10 . . 118.9
N11 C11 C12 . . 120.9(4)
N11 C11 H11 . . 119.5
C12 C11 H11 . . 119.5
C13 C12 C11 . . 121.1(3)
C13 C12 O3 . . 119.1(3)
C11 C12 O3 . . 119.8(3)
C12 C13 C14 . . 117.9(3)
C12 C13 H13 . . 121.0
C14 C13 H13 . . 121.0
C13 C14 C15 . . 119.4(4)
C13 C14 H14 . . 120.3
C15 C14 H14 . . 120.3
N11 C15 C14 . . 122.9(3)
N11 C15 H15 . . 118.6
C14 C15 H15 . . 118.6
N4 C16 C17 . . 123.1(4)
N4 C16 H16 . . 118.5
C17 C16 H16 . . 118.5
C16 C17 C18 . . 119.3(4)
C16 C17 H17 . . 120.4
C18 C17 H17 . . 120.4
C19 C18 C17 . . 116.6(4)
C19 C18 H18 . . 121.7
C17 C18 H18 . . 121.7
C18 C19 C20 . . 121.8(4)
C18 C19 O6 . . 120.0(4)
C20 C19 O6 . . 118.1(3)
N4 C20 C19 . . 121.4(3)
N4 C20 H20 . . 119.3
C19 C20 H20 . . 119.3
N6 C21 C22 . . 121.6(4)
N6 C21 H21 . . 119.2
C22 C21 H21 . . 119.2
C23 C22 C21 . . 121.1(3)
C23 C22 O4 . . 122.7(3)
C21 C22 O4 . . 116.2(3)
C22 C23 C24 . . 116.6(4)
C22 C23 H23 . . 121.7
C24 C23 H23 . . 121.7
C25 C24 C23 . . 120.1(4)
C25 C24 H24 . . 120.0
C23 C24 H24 . . 120.0
N6 C25 C24 . . 123.1(4)
N6 C25 H25 . . 118.4
C24 C25 H25 . . 118.4
N5 C26 C27 . . 121.1(4)
N5 C26 H26 . . 119.5
C27 C26 H26 . . 119.5
C28 C27 C26 . . 120.2(4)
C28 C27 O5 . . 116.6(4)
C26 C27 O5 . . 123.2(4)
C29 C28 C27 . . 118.6(4)
C29 C28 H28 . . 120.7
C27 C28 H28 . . 120.7
C28 C29 C30 . . 119.3(4)
C28 C29 H29 . . 120.3
C30 C29 H29 . . 120.3
N5 C30 C29 . . 122.7(4)
N5 C30 H30 . . 118.7
C29 C30 H30 . . 118.7
P1 N1 P3 . . 121.72(18)
P1 N1 Ag1 . . 121.67(15)
P3 N1 Ag1 . . 116.23(15)
P2 N2 P1 . . 120.9(2)
P3 N3 P2 . . 121.4(2)
C16 N4 C20 . . 117.8(3)
C16 N4 Ag1 . 1_556 122.5(3)
C20 N4 Ag1 . 1_556 119.6(3)
C30 N5 C26 . . 118.1(4)
C21 N6 C25 . . 117.5(3)
C21 N6 Ag2 . 2_656 121.7(3)
C25 N6 Ag2 . 2_656 120.4(3)
C10 N7 C6 . . 118.3(3)
C10 N7 Ag1 . 1_655 121.7(3)
C6 N7 Ag1 . 1_655 120.0(3)
C1 N8 C5 . . 117.9(4)
C1 N8 Ag2 . 1_655 114.3(3)
C5 N8 Ag2 . 1_655 123.5(3)
O8 N9 O7 . . 121.5(4)
O8 N9 O9 . . 119.2(4)
O7 N9 O9 . . 119.3(4)
O12 N10 O11 . . 121.5(4)
O12 N10 O10 . . 118.0(4)
O11 N10 O10 . . 120.4(3)
C15 N11 C11 . . 117.8(3)
C15 N11 Ag2 . . 118.4(2)
C11 N11 Ag2 . . 123.7(3)
C2 O1 P1 . . 123.3(2)
C7 O2 P1 . . 123.7(2)
C12 O3 P3 . . 119.8(2)
C22 O4 P3 . . 123.8(2)
C27 O5 P2 . . 127.8(3)
C19 O6 P2 . . 119.5(2)
H1W O13 H2W . . 105.(3)
O1 P1 N2 . . 111.07(15)
O1 P1 N1 . . 106.72(16)
N2 P1 N1 . . 118.03(16)
O1 P1 O2 . . 99.71(14)
N2 P1 O2 . . 109.89(16)
N1 P1 O2 . . 109.84(15)
N2 P2 O5 . . 106.41(16)
N2 P2 N3 . . 117.32(16)
O5 P2 N3 . . 112.36(16)
N2 P2 O6 . . 110.31(16)
O5 P2 O6 . . 99.89(14)
N3 P2 O6 . . 109.14(15)
N3 P3 O3 . . 111.19(16)
N3 P3 N1 . . 117.09(16)
O3 P3 N1 . . 110.22(15)
N3 P3 O4 . . 111.44(15)
O3 P3 O4 . . 98.41(14)
N1 P3 O4 . . 106.82(16)

loop_
_geom_bond_atom_site_label_1
_geom_bond_atom_site_label_2
_geom_bond_site_symmetry_2
_geom_bond_distance
Ag1 N4 1_554 2.205(3)
Ag1 N7 1_455 2.215(3)
Ag1 N1 . 2.608(3)
Ag2 N6 2_646 2.231(3)
Ag2 N11 . 2.330(3)
Ag2 N8 1_455 2.360(3)
C1 N8 . 1.334(5)
C1 C2 . 1.375(5)
C1 H1 . 0.95
C2 C3 . 1.381(6)
C2 O1 . 1.401(4)
C3 C4 . 1.387(6)
C3 H3 . 0.95
C4 C5 . 1.373(6)
C4 H4 . 0.95
C5 N8 . 1.346(5)
C5 H5 . 0.95
C6 N7 . 1.340(5)
C6 C7 . 1.374(5)
C6 H6 . 0.95
C7 C8 . 1.379(6)
C7 O2 . 1.398(5)
C8 C9 . 1.376(6)
C8 H8 . 0.95
C9 C10 . 1.387(6)
C9 H9 . 0.95
C10 N7 . 1.331(5)
C10 H10 . 0.95
C11 N11 . 1.351(5)
C11 C12 . 1.391(5)
C11 H11 . 0.95
C12 C13 . 1.364(5)
C12 O3 . 1.410(4)
C13 C14 . 1.375(5)
C13 H13 . 0.95
C14 C15 . 1.385(5)
C14 H14 . 0.95
C15 N11 . 1.343(5)
C15 H15 . 0.95
C16 N4 . 1.340(5)
C16 C17 . 1.378(6)
C16 H16 . 0.95
C17 C18 . 1.395(6)
C17 H17 . 0.95
C18 C19 . 1.365(6)
C18 H18 . 0.95
C19 C20 . 1.375(5)
C19 O6 . 1.416(5)
C20 N4 . 1.340(5)
C20 H20 . 0.95
C21 N6 . 1.341(5)
C21 C22 . 1.381(5)
C21 H21 . 0.95
C22 C23 . 1.376(5)
C22 O4 . 1.397(4)
C23 C24 . 1.385(6)
C23 H23 . 0.95
C24 C25 . 1.364(6)
C24 H24 . 0.95
C25 N6 . 1.343(5)
C25 H25 . 0.95
C26 N5 . 1.348(6)
C26 C27 . 1.380(6)
C26 H26 . 0.95
C27 C28 . 1.365(6)
C27 O5 . 1.398(5)
C28 C29 . 1.359(6)
C28 H28 . 0.95
C29 C30 . 1.378(7)
C29 H29 . 0.95
C30 N5 . 1.329(6)
C30 H30 . 0.95
N1 P1 . 1.587(3)
N1 P3 . 1.588(3)
N2 P2 . 1.574(3)
N2 P1 . 1.580(3)
N3 P3 . 1.579(3)
N3 P2 . 1.585(3)
N4 Ag1 1_556 2.205(3)
N6 Ag2 2_656 2.231(3)
N7 Ag1 1_655 2.215(3)
N8 Ag2 1_655 2.360(3)
N9 O8 . 1.221(5)
N9 O7 . 1.222(4)
N9 O9 . 1.259(5)
N10 O12 . 1.229(5)
N10 O11 . 1.238(4)
N10 O10 . 1.245(5)
O1 P1 . 1.579(3)
O2 P1 . 1.589(3)
O3 P3 . 1.580(3)
O4 P3 . 1.588(3)
O5 P2 . 1.580(3)
O6 P2 . 1.586(2)
O13 H1W . 0.852(18)
O13 H2W . 0.840(18)

loop_
_geom_hbond_atom_site_label_D
_geom_hbond_atom_site_label_H
_geom_hbond_atom_site_label_A
_geom_hbond_site_symmetry_A
_geom_hbond_distance_DH
_geom_hbond_distance_HA
_geom_hbond_distance_DA
_geom_hbond_angle_DHA
O13 H1W O11 2_646 0.852(18) 2.01(2) 2.842(4) 163.(4)
O13 H2W N5 2_647 0.840(18) 2.14(2) 2.972(5) 174.(4)

loop_
_geom_torsion_atom_site_label_1
_geom_torsion_atom_site_label_2
_geom_torsion_atom_site_label_3
_geom_torsion_atom_site_label_4
_geom_torsion_site_symmetry_1
_geom_torsion_site_symmetry_4
_geom_torsion
N8 C1 C2 C3 . . -0.7(6)
N8 C1 C2 O1 . . -178.7(3)
C1 C2 C3 C4 . . -0.9(6)
O1 C2 C3 C4 . . 177.2(3)
C2 C3 C4 C5 . . 2.0(6)
C3 C4 C5 N8 . . -1.6(7)
N7 C6 C7 C8 . . 0.7(6)
N7 C6 C7 O2 . . 176.1(3)
C6 C7 C8 C9 . . -1.7(6)
O2 C7 C8 C9 . . -176.8(4)
C7 C8 C9 C10 . . 1.2(7)
C8 C9 C10 N7 . . 0.4(7)
N11 C11 C12 C13 . . -1.2(6)
N11 C11 C12 O3 . . -178.8(3)
C11 C12 C13 C14 . . 0.1(6)
O3 C12 C13 C14 . . 177.7(3)
C12 C13 C14 C15 . . 1.0(6)
C13 C14 C15 N11 . . -1.2(6)
N4 C16 C17 C18 . . -0.2(7)
C16 C17 C18 C19 . . -0.5(7)
C17 C18 C19 C20 . . 0.5(6)
C17 C18 C19 O6 . . 176.3(4)
C18 C19 C20 N4 . . 0.2(6)
O6 C19 C20 N4 . . -175.7(3)
N6 C21 C22 C23 . . -0.5(6)
N6 C21 C22 O4 . . 179.0(3)
C21 C22 C23 C24 . . 0.5(6)
O4 C22 C23 C24 . . -179.0(3)
C22 C23 C24 C25 . . 0.6(6)
C23 C24 C25 N6 . . -1.8(7)
N5 C26 C27 C28 . . -2.1(7)
N5 C26 C27 O5 . . 176.1(4)
C26 C27 C28 C29 . . 1.4(6)
O5 C27 C28 C29 . . -177.0(4)
C27 C28 C29 C30 . . 0.2(7)
C28 C29 C30 N5 . . -1.2(7)
N4 Ag1 N1 P1 1_554 . -13.3(2)
N7 Ag1 N1 P1 1_455 . 153.80(19)
N4 Ag1 N1 P3 1_554 . 159.75(17)
N7 Ag1 N1 P3 1_455 . -33.13(19)
C17 C16 N4 C20 . . 0.9(6)
C17 C16 N4 Ag1 . 1_556 -174.3(3)
C19 C20 N4 C16 . . -0.9(5)
C19 C20 N4 Ag1 . 1_556 174.4(3)
C29 C30 N5 C26 . . 0.6(7)
C27 C26 N5 C30 . . 1.1(7)
C22 C21 N6 C25 . . -0.6(5)
C22 C21 N6 Ag2 . 2_656 173.4(3)
C24 C25 N6 C21 . . 1.7(6)
C24 C25 N6 Ag2 . 2_656 -172.3(3)
C9 C10 N7 C6 . . -1.5(6)
C9 C10 N7 Ag1 . 1_655 179.2(3)
C7 C6 N7 C10 . . 1.0(5)
C7 C6 N7 Ag1 . 1_655 -179.7(3)
C2 C1 N8 C5 . . 1.1(6)
C2 C1 N8 Ag2 . 1_655 -156.5(3)
C4 C5 N8 C1 . . 0.0(6)
C4 C5 N8 Ag2 . 1_655 155.5(3)
C14 C15 N11 C11 . . 0.2(6)
C14 C15 N11 Ag2 . . -175.8(3)
C12 C11 N11 C15 . . 1.0(5)
C12 C11 N11 Ag2 . . 176.7(3)
N6 Ag2 N11 C15 2_646 . -128.5(3)
N8 Ag2 N11 C15 1_455 . 58.8(3)
N6 Ag2 N11 C11 2_646 . 55.8(4)
N8 Ag2 N11 C11 1_455 . -116.8(3)
C1 C2 O1 P1 . . -66.1(4)
C3 C2 O1 P1 . . 115.9(3)
C6 C7 O2 P1 . . 139.0(3)
C8 C7 O2 P1 . . -45.8(5)
C13 C12 O3 P3 . . 111.4(3)
C11 C12 O3 P3 . . -71.0(4)
C23 C22 O4 P3 . . -54.2(5)
C21 C22 O4 P3 . . 126.3(3)
C28 C27 O5 P2 . . -151.4(3)
C26 C27 O5 P2 . . 30.3(6)
C18 C19 O6 P2 . . 94.5(4)
C20 C19 O6 P2 . . -89.5(4)
C2 O1 P1 N2 . . -30.7(3)
C2 O1 P1 N1 . . -160.6(3)
C2 O1 P1 O2 . . 85.1(3)
P2 N2 P1 O1 . . -128.5(2)
P2 N2 P1 N1 . . -4.9(3)
P2 N2 P1 O2 . . 122.1(2)
P3 N1 P1 O1 . . 117.5(2)
Ag1 N1 P1 O1 . . -69.81(19)
P3 N1 P1 N2 . . -8.3(3)
Ag1 N1 P1 N2 . . 164.38(16)
P3 N1 P1 O2 . . -135.3(2)
Ag1 N1 P1 O2 . . 37.4(2)
C7 O2 P1 O1 . . -175.9(3)
C7 O2 P1 N2 . . -59.2(3)
C7 O2 P1 N1 . . 72.2(3)
P1 N2 P2 O5 . . -107.7(2)
P1 N2 P2 N3 . . 19.0(3)
P1 N2 P2 O6 . . 144.8(2)
C27 O5 P2 N2 . . 173.5(3)
C27 O5 P2 N3 . . 43.9(4)
C27 O5 P2 O6 . . -71.7(3)
P3 N3 P2 N2 . . -21.0(3)
P3 N3 P2 O5 . . 102.8(2)
P3 N3 P2 O6 . . -147.4(2)
C19 O6 P2 N2 . . -74.4(3)
C19 O6 P2 O5 . . 173.9(3)
C19 O6 P2 N3 . . 55.9(3)
P2 N3 P3 O3 . . 136.4(2)
P2 N3 P3 N1 . . 8.5(3)
P2 N3 P3 O4 . . -114.9(2)
C12 O3 P3 N3 . . -64.6(3)
C12 O3 P3 N1 . . 66.9(3)
C12 O3 P3 O4 . . 178.4(2)
P1 N1 P3 N3 . . 6.5(3)
Ag1 N1 P3 N3 . . -166.57(15)
P1 N1 P3 O3 . . -121.9(2)
Ag1 N1 P3 O3 . . 65.04(18)
P1 N1 P3 O4 . . 132.2(2)
Ag1 N1 P3 O4 . . -40.9(2)
C22 O4 P3 N3 . . -9.7(3)
C22 O4 P3 O3 . . 107.1(3)
C22 O4 P3 N1 . . -138.7(3)
